data_2008152
loop_
_publ_author_name
'Dobson, Allison J.'
'Gerkin, Roger E.'

_publ_section_title
;
 Hydrogen bonding in 4,4',6,6'-tetramethylbiphenyl-2,2'-dicarboxylic
 acid
;
_journal_issue 2
_journal_name_full 'Acta Crystallographica Section C'
_journal_page_first 203
_journal_page_last 206
_journal_paper_doi 10.1107/S0108270198012761
_journal_volume 55
_journal_year 1999
_chemical_formula_moiety 'C18 H18 O4'
_chemical_formula_sum 'C18 H18 O4'
_chemical_formula_weight 298.34
_chemical_name_common '4,4',6,6'-tetramethylbiphenyl-2,2'-dicarboxylic acid'
_chemical_name_systematic ' ?'
_space_group_IT_number 14
_symmetry_cell_setting monoclinic
_symmetry_space_group_name_Hall '-P 2ybc'
_symmetry_space_group_name_H-M 'P 1 21/c 1'
_cell_angle_alpha 90
_cell_angle_beta 106.951(8)
_cell_angle_gamma 90
_cell_formula_units_Z 8
_cell_length_a 13.6580(10)
_cell_length_b 11.3880(10)
_cell_length_c 22.178(2)
_cell_measurement_reflns_used 25
_cell_measurement_temperature 296
_cell_measurement_theta_max 15.7
_cell_measurement_theta_min 13.1
_cell_volume 3299.6(5)
_computing_cell_refinement 'MSC/AFC Diffractometer Control Software'
_computing_data_collection
;MSC/AFC Diffractometer Control Software (Molecular Structure
Corporation,1988)
;
_computing_data_reduction 'TEXSAN (Molecular Structure Corporation, 1995)'
_computing_molecular_graphics 'ORTEPII (Johnson, 1976)'
_computing_publication_material 'TEXSAN and PLATON (Spek, 1990) '
_computing_structure_refinement TEXSAN
_computing_structure_solution 'SHELXS86 (Sheldrick, 1985)'
_diffrn_ambient_temperature 296
_diffrn_measurement_device_type 'Rigaku AFC-5S'
_diffrn_measurement_method '\w scans '
_diffrn_radiation_monochromator graphite
_diffrn_radiation_source 'X-ray tube'
_diffrn_radiation_type MoK\a
_diffrn_radiation_wavelength 0.71073
_diffrn_reflns_av_R_equivalents 0.037
_diffrn_reflns_limit_h_max 17
_diffrn_reflns_limit_h_min 0
_diffrn_reflns_limit_k_max 14
_diffrn_reflns_limit_k_min 0
_diffrn_reflns_limit_l_max 27
_diffrn_reflns_limit_l_min -28
_diffrn_reflns_number 8334
_diffrn_reflns_theta_max 27.56
_diffrn_reflns_theta_min 2.0
_diffrn_standards_decay_% 5.5
_diffrn_standards_interval_count 150
_diffrn_standards_number 6
_exptl_absorpt_coefficient_mu 0.079
_exptl_absorpt_correction_type none
_exptl_crystal_colour colorless
_exptl_crystal_density_diffrn 1.201
_exptl_crystal_density_method none
_exptl_crystal_description 'cut column'
_exptl_crystal_F_000 1264
_exptl_crystal_size_max 0.38
_exptl_crystal_size_mid 0.27
_exptl_crystal_size_min 0.15
_refine_diff_density_max 0.69
_refine_diff_density_min -0.73
_refine_ls_extinction_coef '3.8(1) \\times 10^-7^'
_refine_ls_extinction_method 'Zachariasen (1963, 1968)'
_refine_ls_goodness_of_fit_ref 1.21
_refine_ls_hydrogen_treatment mixed
_refine_ls_matrix_type full
_refine_ls_number_parameters 414
_refine_ls_number_reflns 7620
_refine_ls_R_factor_gt 0.074
_refine_ls_shift/su_max '< 0.001'
_refine_ls_structure_factor_coef Fsqd
_refine_ls_weighting_details 'w = 1/\s^2^(F^2^)'
_refine_ls_weighting_scheme calc
_refine_ls_wR_factor_ref 0.097
_reflns_number_gt 2417
_reflns_number_total 7620
_reflns_threshold_expression 'I > 2\s(I)'
_cod_data_source_file fr1167.cif
_cod_data_source_block 1
_cod_depositor_comments
;
The following automatic conversions were performed:
'_symmetry_cell_setting' value 'Monoclinic' changed to 'monoclinic'
according to '/home/saulius/struct/CIF-dictionaries/cif_core.dic'
dictionary named 'cif_core.dic' version 2.4.1 from 2010-06-29.

Automatic conversion script
Id: cif_fix_enum 1527 2010-12-29 10:47:43Z saulius 

The following automatic conversions were performed:

'_atom_site_adp_type' tag value 'Uij' was replaced with 'Uani' value
44 times.

Automatic conversion script
Id: cif_fix_values 1646 2011-03-28 12:23:43Z adriana 

The following automatic conversions were performed:

'_refine_ls_weighting_scheme' value 'calc w = 1/\s^2^(F^2^)' was
changed to 'calc'. New tag '_refine_ls_weighting_details' was
created. The value of the new tag was set to 'w = 1/\s^2^(F^2^)'.

Automatic conversion script
Id: cif_fix_values 3143 2015-03-26 13:38:13Z robertas 
;
_cod_original_cell_volume 3299.5(6)
_cod_original_sg_symbol_H-M 'P 21/c'
_cod_original_formula_sum 'C18 H18 O4 '
_cod_database_code 2008152

loop_
_symmetry_equiv_pos_as_xyz
x,y,z
'-x, 1/2 +y, 1/2 -z'
'-x, -y, -z'
'x, 1/2 -y, 1/2 +z'

loop_
_atom_site_label
_atom_site_fract_x
_atom_site_fract_y
_atom_site_fract_z
_atom_site_U_iso_or_equiv
_atom_site_adp_type
_atom_site_calc_flag
_atom_site_calc_attached_atom
O1A 0.1122(2) 0.9715(2) 0.10850(10) 0.0690(10) Uani ? ?
O2A 0.2272(2) 0.9482(2) 0.05580(10) 0.0588(9) Uani ? ?
O3A 0.3445(2) 0.5294(3) 0.09650(10) 0.0770(10) Uani ? ?
O4A 0.2048(2) 0.6278(2) 0.09610(10) 0.0606(9) Uani ? ?
C1A 0.1074(3) 0.7520(3) -0.0111(2) 0.0400(10) Uani ? ?
C2A 0.0738(3) 0.8343(3) 0.0254(2) 0.0390(10) Uani ? ?
C3A -0.0268(3) 0.8317(3) 0.0285(2) 0.0470(10) Uani ? ?
C4A -0.0961(3) 0.7485(4) -0.0048(2) 0.0480(10) Uani ? ?
C5A -0.0614(3) 0.6679(3) -0.0398(2) 0.0560(10) Uani ? ?
C6A 0.0382(3) 0.6673(3) -0.0435(2) 0.0480(10) Uani ? ?
C7A 0.2145(3) 0.7495(3) -0.0174(2) 0.0400(10) Uani ? ?
C8A 0.2906(3) 0.6774(3) 0.0200(2) 0.0400(10) Uani ? ?
C9A 0.3853(3) 0.6680(3) 0.0083(2) 0.0550(10) Uani ? ?
C10A 0.4057(3) 0.7296(4) -0.0403(2) 0.061(2) Uani ? ?
C11A 0.3298(3) 0.8001(4) -0.0762(2) 0.062(2) Uani ? ?
C12A 0.2335(3) 0.8114(3) -0.0670(2) 0.0520(10) Uani ? ?
C13A 0.1444(3) 0.9229(3) 0.0644(2) 0.0440(10) Uani ? ?
C14A -0.2052(3) 0.7460(3) -0.0012(2) 0.0670(10) Uani ? ?
C15A 0.0694(3) 0.5728(3) -0.0828(2) 0.074(2) Uani ? ?
C16A 0.2756(3) 0.6091(3) 0.0736(2) 0.0470(10) Uani ? ?
C17A 0.5094(3) 0.7174(4) -0.0527(2) 0.099(2) Uani ? ?
C18A 0.1541(3) 0.8899(4) -0.1102(2) 0.084(2) Uani ? ?
O1B 0.6376(2) 0.5895(2) 0.36800(10) 0.0605(10) Uani ? ?
O2B 0.7468(2) 0.5928(3) 0.31200(10) 0.0900(10) Uani ? ?
O3B 0.8296(2) 1.0033(2) 0.31170(10) 0.0680(10) Uani ? ?
O4B 0.6906(2) 0.9090(3) 0.31200(10) 0.1060(10) Uani ? ?
C1B 0.6118(3) 0.7454(3) 0.2215(2) 0.0420(10) Uani ? ?
C2B 0.5858(3) 0.6858(3) 0.2693(2) 0.0430(10) Uani ? ?
C3B 0.4860(3) 0.6904(3) 0.2737(2) 0.0500(10) Uani ? ?
C4B 0.4111(3) 0.7531(3) 0.2315(2) 0.0520(10) Uani ? ?
C5B 0.4369(3) 0.8097(3) 0.1831(2) 0.0560(10) Uani ? ?
C6B 0.5361(3) 0.8081(3) 0.1778(2) 0.0480(10) Uani ? ?
C7B 0.7190(3) 0.7487(3) 0.2168(2) 0.0420(10) Uani ? ?
C8B 0.7886(3) 0.8328(3) 0.2481(2) 0.0440(10) Uani ? ?
C9B 0.8880(3) 0.8365(3) 0.2422(2) 0.0520(10) Uani ? ?
C10B 0.9202(3) 0.7559(4) 0.2057(2) 0.059(2) Uani ? ?
C11B 0.8498(3) 0.6741(4) 0.1745(2) 0.066(2) Uani ? ?
C12B 0.7503(3) 0.6685(4) 0.1788(2) 0.0550(10) Uani ? ?
C13B 0.6626(3) 0.6185(3) 0.3181(2) 0.0510(10) Uani ? ?
C14B 0.3053(3) 0.7662(4) 0.2392(2) 0.073(2) Uani ? ?
C15B 0.5594(3) 0.8759(4) 0.1247(2) 0.073(2) Uani ? ?
C16B 0.7649(3) 0.9184(4) 0.2926(2) 0.0520(10) Uani ? ?
C17B 1.0287(3) 0.7555(4) 0.2012(2) 0.094(2) Uani ? ?
C18B 0.6774(3) 0.5731(4) 0.1432(2) 0.083(2) Uani ? ?
H3A -0.0489 0.8895 0.0545 0.0560 Uiso calc C3A
H3B 0.4692 0.6478 0.3078 0.0598 Uiso calc C3B
H5A -0.1092 0.6083 -0.0633 0.0675 Uiso calc C5A
H5B 0.3836 0.8524 0.1515 0.0675 Uiso calc C5B
H9A 0.4382 0.6169 0.0349 0.0656 Uiso calc C9A
H9B 0.9355 0.8974 0.2645 0.0629 Uiso calc C9B
H11A 0.3440 0.8453 -0.1103 0.0746 Uiso calc C11A
H11B 0.8708 0.6165 0.1478 0.0794 Uiso calc C11B
H13A 0.174(3) 1.031(4) 0.144(2) 0.168(10) Uiso ? ?
H13B 0.692(4) 0.532(4) 0.404(2) 0.196(9) Uiso ? ?
H14A1 -0.2224 0.6662 0.0089 0.0807 Uiso calc C14A
H14A2 -0.2119 0.8001 0.0318 0.0807 Uiso calc C14A
H14A3 -0.2520 0.7700 -0.0418 0.0807 Uiso calc C14A
H14B1 0.3057 0.8296 0.2691 0.0879 Uiso calc C14B
H14B2 0.2565 0.7850 0.1983 0.0879 Uiso calc C14B
H14B3 0.2852 0.6925 0.2551 0.0879 Uiso calc C14B
H15A1 0.1226 0.5230 -0.0554 0.0891 Uiso calc C15A
H15A2 0.0097 0.5247 -0.1038 0.0891 Uiso calc C15A
H15A3 0.0961 0.6100 -0.1147 0.0891 Uiso calc C15A
H15B1 0.6318 0.8664 0.1274 0.0872 Uiso calc C15B
H15B2 0.5169 0.8457 0.0841 0.0872 Uiso calc C15B
H15B3 0.5444 0.9593 0.1284 0.0872 Uiso calc C15B
H16A 0.337(3) 0.479(4) 0.134(2) 0.175(9) Uiso ? ?
H16B 0.807(3) 1.058(4) 0.354(2) 0.191(9) Uiso ? ?
H17A1 0.5551 0.6701 -0.0193 0.1191 Uiso calc C17A
H17A2 0.5003 0.6790 -0.0935 0.1191 Uiso calc C17A
H17A3 0.5393 0.7955 -0.0534 0.1191 Uiso calc C17A
H17B1 1.0769 0.7510 0.2437 0.1126 Uiso calc C17B
H17B2 1.0384 0.6874 0.1765 0.1126 Uiso calc C17B
H17B3 1.0410 0.8277 0.1806 0.1126 Uiso calc C17B
H18A1 0.1403 0.9571 -0.0862 0.1007 Uiso calc C18A
H18A2 0.1797 0.9181 -0.1445 0.1007 Uiso calc C18A
H18A3 0.0908 0.8454 -0.1278 0.1007 Uiso calc C18A
H18B1 0.7115 0.5263 0.1182 0.0995 Uiso calc C18B
H18B2 0.6579 0.5221 0.1734 0.0995 Uiso calc C18B
H18B3 0.6159 0.6098 0.1152 0.0995 Uiso calc C18B

loop_
_atom_site_aniso_label
_atom_site_aniso_U_11
_atom_site_aniso_U_22
_atom_site_aniso_U_33
_atom_site_aniso_U_12
_atom_site_aniso_U_13
_atom_site_aniso_U_23
O1A 0.063(2) 0.084(2) 0.069(2) -0.021(2) 0.031(2) -0.038(2)
O2A 0.046(2) 0.065(2) 0.067(2) -0.014(2) 0.0190(10) -0.018(2)
O3A 0.071(2) 0.079(2) 0.096(2) 0.036(2) 0.048(2) 0.049(2)
O4A 0.058(2) 0.074(2) 0.058(2) 0.019(2) 0.0310(10) 0.027(2)
C1A 0.039(2) 0.040(3) 0.039(2) 0.001(2) 0.009(2) 0.001(2)
C2A 0.031(2) 0.041(3) 0.041(2) 0.002(2) 0.006(2) 0.002(2)
C3A 0.045(2) 0.044(3) 0.049(3) 0.009(2) 0.009(2) -0.001(2)
C4A 0.031(2) 0.056(3) 0.053(3) 0.001(2) 0.009(2) 0.004(2)
C5A 0.047(3) 0.055(3) 0.059(3) -0.006(2) 0.004(2) -0.014(2)
C6A 0.043(2) 0.052(3) 0.045(3) 0.004(2) 0.006(2) -0.012(2)
C7A 0.041(2) 0.042(2) 0.038(2) -0.001(2) 0.013(2) -0.004(2)
C8A 0.039(2) 0.044(2) 0.036(2) 0.000(2) 0.011(2) 0.003(2)
C9A 0.041(2) 0.069(3) 0.058(3) 0.005(2) 0.021(2) 0.013(2)
C10A 0.050(3) 0.081(3) 0.061(3) 0.000(3) 0.031(2) 0.010(3)
C11A 0.073(3) 0.070(3) 0.054(3) 0.001(3) 0.034(2) 0.019(2)
C12A 0.054(3) 0.056(3) 0.045(3) 0.009(2) 0.014(2) 0.005(2)
C13A 0.043(2) 0.039(2) 0.045(3) 0.000(2) 0.006(2) 0.004(2)
C14A 0.044(2) 0.075(3) 0.080(3) -0.002(2) 0.015(2) 0.001(3)
C15A 0.066(3) 0.071(3) 0.082(3) -0.008(3) 0.015(2) -0.039(3)
C16A 0.037(2) 0.053(3) 0.052(3) 0.002(2) 0.015(2) 0.002(2)
C17A 0.065(3) 0.137(5) 0.110(4) 0.005(3) 0.047(3) 0.032(3)
C18A 0.094(3) 0.092(4) 0.078(3) 0.032(3) 0.037(3) 0.041(3)
O1B 0.069(2) 0.066(2) 0.049(2) 0.014(2) 0.023(2) 0.011(2)
O2B 0.065(2) 0.130(3) 0.085(2) 0.048(2) 0.036(2) 0.061(2)
O3B 0.066(2) 0.060(2) 0.086(2) -0.021(2) 0.038(2) -0.027(2)
O4B 0.077(2) 0.127(3) 0.139(3) -0.050(2) 0.071(2) -0.097(2)
C1B 0.044(2) 0.041(2) 0.039(2) 0.006(2) 0.010(2) -0.002(2)
C2B 0.046(3) 0.043(3) 0.039(2) 0.007(2) 0.011(2) 0.000(2)
C3B 0.047(2) 0.049(3) 0.054(3) -0.001(2) 0.016(2) -0.001(2)
C4B 0.037(3) 0.053(3) 0.060(3) 0.000(2) 0.005(2) -0.002(2)
C5B 0.044(3) 0.052(3) 0.062(3) 0.006(2) -0.001(2) 0.004(2)
C6B 0.052(3) 0.048(3) 0.044(3) -0.002(2) 0.014(2) 0.001(2)
C7B 0.051(3) 0.041(3) 0.035(2) 0.005(2) 0.013(2) -0.004(2)
C8B 0.046(2) 0.047(3) 0.044(2) 0.010(2) 0.020(2) -0.002(2)
C9B 0.044(2) 0.059(3) 0.056(3) 0.001(2) 0.019(2) -0.002(2)
C10B 0.054(3) 0.071(3) 0.058(3) 0.011(3) 0.026(2) -0.003(3)
C11B 0.075(3) 0.071(3) 0.063(3) 0.027(3) 0.036(3) -0.002(3)
C12B 0.062(3) 0.053(3) 0.049(3) 0.009(2) 0.014(2) -0.006(2)
C13B 0.053(3) 0.049(3) 0.052(3) -0.001(2) 0.015(2) 0.000(2)
C14B 0.050(3) 0.079(3) 0.084(3) -0.002(3) 0.008(2) 0.002(3)
C15B 0.070(3) 0.079(3) 0.066(3) 0.014(3) 0.015(2) 0.024(3)
C16B 0.041(3) 0.063(3) 0.054(3) -0.003(2) 0.018(2) -0.007(2)
C17B 0.069(3) 0.130(4) 0.100(4) 0.021(3) 0.050(3) -0.003(3)
C18B 0.102(4) 0.063(3) 0.084(3) 0.006(3) 0.027(3) -0.024(3)

loop_
_atom_type_symbol
_atom_type_scat_dispersion_real
_atom_type_scat_dispersion_imag
_atom_type_scat_source
H 0 0 'Stewart, Davidson & Simpson (1965)'
C 0.003 0.002 'Creagh & McAuley (1992)'
O 0.011 0.006 'Creagh & McAuley (1992)'

loop_
_geom_angle_atom_site_label_1
_geom_angle_atom_site_label_2
_geom_angle_atom_site_label_3
_geom_angle
_geom_angle_publ_flag
C13A O1A H13A 114(2) no
C16A O3A H16A 117(2) no
C2A C1A C6A 118.3(3) no
C2A C1A C7A 123.8(3) no
C6A C1A C7A 118.0(3) no
C1A C2A C3A 120.4(3) no
C1A C2A C13A 121.6(3) no
C3A C2A C13A 117.9(4) no
C2A C3A C4A 121.1(3) no
C2A C3A H3A 119.4 no
C4A C3A H3A 119.4 no
C3A C4A C5A 117.5(3) no
C3A C4A C14A 120.8(4) no
C5A C4A C14A 121.6(4) no
C4A C5A C6A 122.8(4) no
C4A C5A H5A 118.6 no
C6A C5A H5A 118.6 no
C1A C6A C5A 119.8(4) no
C1A C6A C15A 121.5(3) no
C5A C6A C15A 118.7(4) no
C1A C7A C8A 122.1(3) no
C1A C7A C12A 118.1(3) no
C8A C7A C12A 119.4(3) no
C7A C8A C9A 120.3(3) no
C7A C8A C16A 122.2(3) no
C9A C8A C16A 117.5(3) no
C8A C9A C10A 121.1(4) no
C8A C9A H9A 119.5 no
C10A C9A H9A 119.5 no
C9A C10A C11A 117.5(3) no
C9A C10A C17A 120.3(4) no
C11A C10A C17A 122.2(4) no
C10A C11A C12A 123.8(4) no
C10A C11A H11A 118.1 no
C12A C11A H11A 118.1 no
C7A C12A C11A 118.0(4) no
C7A C12A C18A 122.4(4) no
C11A C12A C18A 119.6(4) no
O1A C13A O2A 122.7(3) yes
O1A C13A C2A 114.8(3) yes
O2A C13A C2A 122.5(4) yes
C4A C14A H14A3 109.5 no
C4A C14A H14A1 109.5 no
C4A C14A H14A2 109.5 no
H14A3 C14A H14A1 109.5 no
H14A3 C14A H14A2 109.5 no
H14A1 C14A H14A2 109.5 no
C6A C15A H15A1 109.5 no
C6A C15A H15A2 109.5 no
C6A C15A H15A3 109.5 no
H15A1 C15A H15A2 109.5 no
H15A1 C15A H15A3 109.5 no
H15A2 C15A H15A3 109.5 no
O3A C16A O4A 122.0(4) yes
O3A C16A C8A 115.1(3) yes
O4A C16A C8A 122.9(4) yes
C10A C17A H17A1 109.5 no
C10A C17A H17A2 109.5 no
C10A C17A H17A3 109.5 no
H17A1 C17A H17A2 109.5 no
H17A1 C17A H17A3 109.5 no
H17A2 C17A H17A3 109.5 no
C12A C18A H18A1 109.5 no
C12A C18A H18A2 109.5 no
C12A C18A H18A3 109.5 no
H18A1 C18A H18A2 109.5 no
H18A1 C18A H18A3 109.5 no
H18A2 C18A H18A3 109.5 no
C13B O1B H13B 117(2) no
C2B C1B C6B 118.7(3) no
C2B C1B C7B 122.5(3) no
C6B C1B C7B 118.8(3) no
C1B C2B C3B 120.4(3) no
C1B C2B C13B 121.8(3) no
C3B C2B C13B 117.8(4) no
C16B O3B H16B 109(2) no
C2B C3B C4B 121.5(4) no
C2B C3B H3B 119.3 no
C4B C3B H3B 119.3 no
C3B C4B C5B 117.7(4) no
C3B C4B C14B 121.6(4) no
C5B C4B C14B 120.6(4) no
C4B C5B C6B 122.3(4) no
C4B C5B H5B 118.9 no
C6B C5B H5B 118.9 no
C1B C6B C5B 119.4(4) no
C1B C6B C15B 121.4(3) no
C5B C6B C15B 119.2(4) no
C1B C7B C8B 121.7(3) no
C1B C7B C12B 120.3(4) no
C8B C7B C12B 118.0(3) no
C7B C8B C9B 121.1(4) no
C7B C8B C16B 122.3(3) no
C9B C8B C16B 116.5(4) no
C8B C9B C10B 121.2(4) no
C8B C9B H9B 119.4 no
C10B C9B H9B 119.4 no
C9B C10B C11B 116.9(4) no
C9B C10B C17B 121.7(4) no
C11B C10B C17B 121.3(4) no
C10B C11B C12B 123.4(4) no
C10B C11B H11B 118.3 no
C12B C11B H11B 118.3 no
C7B C12B C11B 119.4(4) no
C7B C12B C18B 120.6(4) no
C11B C12B C18B 120.0(4) no
O1B C13B O2B 121.5(4) yes
O1B C13B C2B 116.7(4) yes
O2B C13B C2B 121.8(4) yes
C4B C14B H14B2 109.5 no
C4B C14B H14B3 109.5 no
C4B C14B H14B1 109.5 no
H14B2 C14B H14B3 109.5 no
H14B2 C14B H14B1 109.5 no
H14B3 C14B H14B1 109.5 no
C6B C15B H15B1 109.5 no
C6B C15B H15B2 109.5 no
C6B C15B H15B3 109.5 no
H15B1 C15B H15B2 109.5 no
H15B1 C15B H15B3 109.5 no
H15B2 C15B H15B3 109.5 no
O3B C16B O4B 120.7(4) yes
O3B C16B C8B 116.5(3) yes
O4B C16B C8B 122.8(4) yes
C10B C17B H17B3 109.5 no
C10B C17B H17B1 109.5 no
C10B C17B H17B2 109.5 no
H17B3 C17B H17B1 109.5 no
H17B3 C17B H17B2 109.5 no
H17B1 C17B H17B2 109.5 no
C12B C18B H18B1 109.5 no
C12B C18B H18B2 109.5 no
C12B C18B H18B3 109.5 no
H18B1 C18B H18B2 109.5 no
H18B1 C18B H18B3 109.5 no
H18B2 C18B H18B3 109.5 no

loop_
_geom_bond_atom_site_label_1
_geom_bond_atom_site_label_2
_geom_bond_site_symmetry_1
_geom_bond_site_symmetry_2
_geom_bond_distance
_geom_bond_publ_flag
O1A C13A ? ? 1.306(4) yes
O1A H13A ? ? 1.18(5) no
O2A C13A ? ? 1.234(4) yes
O3A C16A ? ? 1.299(4) yes
O3A H16A ? ? 1.04(5) no
O4A C16A ? ? 1.228(4) yes
C1A C2A ? ? 1.401(4) no
C1A C6A ? ? 1.394(4) no
C1A C7A ? ? 1.510(4) no
C2A C3A ? ? 1.395(4) no
C2A C13A ? ? 1.486(4) no
C3A C4A ? ? 1.390(4) no
C3A H3A ? ? 0.980 no
C4A C5A ? ? 1.373(4) no
C4A C14A ? ? 1.516(5) no
C5A C6A ? ? 1.386(4) no
C5A H5A ? ? 0.980 no
C6A C15A ? ? 1.523(4) no
C7A C8A ? ? 1.393(4) no
C7A C12A ? ? 1.392(4) no
C8A C9A ? ? 1.396(4) no
C8A C16A ? ? 1.484(4) no
C9A C10A ? ? 1.380(4) no
C9A H9A ? ? 0.980 no
C10A C11A ? ? 1.368(5) no
C10A C17A ? ? 1.526(5) no
C11A C12A ? ? 1.395(4) no
C11A H11A ? ? 0.980 no
C12A C18A ? ? 1.513(4) no
C14A H14A3 ? ? 0.980 no
C14A H14A1 ? ? 0.980 no
C14A H14A2 ? ? 0.980 no
C15A H15A1 ? ? 0.980 no
C15A H15A2 ? ? 0.980 no
C15A H15A3 ? ? 0.980 no
C17A H17A1 ? ? 0.980 no
C17A H17A2 ? ? 0.980 no
C17A H17A3 ? ? 0.980 no
C18A H18A1 ? ? 0.980 no
C18A H18A2 ? ? 0.980 no
C18A H18A3 ? ? 0.980 no
O1B C13B ? ? 1.294(4) yes
O1B H13B ? ? 1.12(5) no
C1B C2B ? ? 1.389(4) no
C1B C6B ? ? 1.391(4) no
C1B C7B ? ? 1.498(4) no
O2B C13B ? ? 1.231(4) yes
C2B C3B ? ? 1.397(4) no
C2B C13B ? ? 1.482(4) no
O3B C16B ? ? 1.295(4) yes
O3B H16B ? ? 1.25(5) no
C3B C4B ? ? 1.368(4) no
C3B H3B ? ? 0.980 no
O4B C16B ? ? 1.217(4) yes
C4B C5B ? ? 1.383(4) no
C4B C14B ? ? 1.511(5) no
C5B C6B ? ? 1.394(4) no
C5B H5B ? ? 0.980 no
C6B C15B ? ? 1.515(4) no
C7B C8B ? ? 1.385(4) no
C7B C12B ? ? 1.393(4) no
C8B C9B ? ? 1.402(4) no
C8B C16B ? ? 1.488(4) no
C9B C10B ? ? 1.378(5) no
C9B H9B ? ? 0.980 no
C10B C11B ? ? 1.371(5) no
C10B C17B ? ? 1.514(5) no
C11B C12B ? ? 1.391(5) no
C11B H11B ? ? 0.980 no
C12B C18B ? ? 1.529(5) no
C14B H14B2 ? ? 0.980 no
C14B H14B3 ? ? 0.980 no
C14B H14B1 ? ? 0.980 no
C15B H15B1 ? ? 0.980 no
C15B H15B2 ? ? 0.980 no
C15B H15B3 ? ? 0.980 no
C17B H17B3 ? ? 0.980 no
C17B H17B1 ? ? 0.980 no
C17B H17B2 ? ? 0.980 no
C18B H18B1 ? ? 0.980 no
C18B H18B2 ? ? 0.980 no
C18B H18B3 ? ? 0.980 no

loop_
_geom_hbond_atom_site_label_D
_geom_hbond_atom_site_label_H
_geom_hbond_atom_site_label_A
_geom_hbond_site_symmetry_A
_geom_hbond_distance_DH
_geom_hbond_distance_HA
_geom_hbond_distance_DA
_geom_hbond_angle_DHA
_geom_hbond_publ_flag
O1A H13A O2B 2_655 1.17(5) 1.43(5) 2.598(3) 175(4) yes
O3A H16A O4B 2_645 1.03(5) 1.58(5) 2.608(3) 172(4) yes
O1B H13B O2A 2_645 1.12(5) 1.54(5) 2.652(3) 172(4) yes
O3B H16B O4A 2_655 1.25(5) 1.40(5) 2.641(3) 172(4) yes
C14A H14A3 O1B 4_464 0.98 2.66 3.592(4) 159 yes
C15A H15A2 O3B 4_464 0.98 2.64 3.532(4) 151 yes
C17B H17B3 O1A 1_655 0.98 2.66 3.599(5) 160 yes
